data_7054982
loop_
_publ_author_name
'Li, Qiang'
'Zhang, Jin'
'Wang, Longsheng'
'Hao, Jian'
'Yin, Panchao'
'Wei, Yongge'

_publ_section_title
;
 Nucleophilic substitution reaction for rational post-functionalization of
 polyoxometalates
;
_journal_issue 2
_journal_name_full 'New J. Chem.'
_journal_page_first 906
_journal_paper_doi 10.1039/C5NJ01090J
_journal_volume 40
_journal_year 2016
_chemical_formula_moiety '  (I C3 H6 N Mo6 O18), 2(C16 H36 N)'
_chemical_formula_sum 'C35 H78 I Mo6 N3 O18'
_chemical_formula_weight 1531.54
_space_group_crystal_system orthorhombic
_space_group_IT_number 61
_space_group_name_Hall '-P 2ac 2ab'
_space_group_name_H-M_alt 'P b c a'
_symmetry_space_group_name_Hall '-P 2ac 2ab'
_symmetry_space_group_name_H-M 'P b c a'
_atom_sites_solution_hydrogens geom
_atom_sites_solution_primary direct
_atom_sites_solution_secondary difmap
_audit_creation_method SHELXL-2014/7
_audit_update_record
;
2015-06-14 deposited with the CCDC.
2015-07-06 downloaded from the CCDC.
;
_cell_angle_alpha 90
_cell_angle_beta 90
_cell_angle_gamma 90
_cell_formula_units_Z 8
_cell_length_a 16.882(3)
_cell_length_b 20.088(4)
_cell_length_c 31.929(6)
_cell_measurement_reflns_used 62846
_cell_measurement_temperature 296(2)
_cell_measurement_theta_max 27.50
_cell_measurement_theta_min 3.00
_cell_volume 10828(4)
_computing_cell_refinement 'Rigaku RAPID AUTO Ver2.30'
_computing_data_collection 'Rigaku RAPID AUTO Ver2.30'
_computing_data_reduction 'Rigaku RAPID AUTO Ver2.30'
_computing_molecular_graphics 'Bruker SHELXTL'
_computing_publication_material 'Bruker SHELXTL'
_computing_structure_refinement 'SHELXL-2014/7 (Sheldrick, 2014)'
_computing_structure_solution 'SHELXS-97 (Sheldrick, 1990)'
_diffrn_ambient_temperature 296(2)
_diffrn_detector_area_resol_mean '100x100 micron'
_diffrn_measured_fraction_theta_full 0.997
_diffrn_measured_fraction_theta_max 0.997
_diffrn_measurement_device_type 'Rigaku RAXIS-RAPID'
_diffrn_measurement_method Oscillation
_diffrn_radiation_type MoK\a
_diffrn_radiation_wavelength 0.71073
_diffrn_reflns_av_R_equivalents 0.0560
_diffrn_reflns_av_unetI/netI 0.0343
_diffrn_reflns_laue_measured_fraction_full 0.997
_diffrn_reflns_laue_measured_fraction_max 0.997
_diffrn_reflns_limit_h_max 20
_diffrn_reflns_limit_h_min -20
_diffrn_reflns_limit_k_max 24
_diffrn_reflns_limit_k_min -24
_diffrn_reflns_limit_l_max 39
_diffrn_reflns_limit_l_min -38
_diffrn_reflns_number 85490
_diffrn_reflns_point_group_measured_fraction_full 0.997
_diffrn_reflns_point_group_measured_fraction_max 0.997
_diffrn_reflns_theta_full 25.242
_diffrn_reflns_theta_max 26.000
_diffrn_reflns_theta_min 2.999
_diffrn_source 'fine-focus sealed tube'
_exptl_absorpt_coefficient_mu 1.982
_exptl_absorpt_correction_T_max 0.820
_exptl_absorpt_correction_T_min 0.707
_exptl_absorpt_correction_type multi-scan
_exptl_absorpt_process_details
;
(SADABS, Sheldrick 1996)
;
_exptl_crystal_colour red
_exptl_crystal_density_diffrn 1.879
_exptl_crystal_density_method 'not measured'
_exptl_crystal_description plate
_exptl_crystal_F_000 6064
_exptl_crystal_size_max 0.300
_exptl_crystal_size_mid 0.150
_exptl_crystal_size_min 0.100
_refine_diff_density_max 2.747
_refine_diff_density_min -1.533
_refine_diff_density_rms 0.119
_refine_ls_extinction_method none
_refine_ls_goodness_of_fit_ref 1.114
_refine_ls_hydrogen_treatment constr
_refine_ls_matrix_type full
_refine_ls_number_parameters 827
_refine_ls_number_reflns 10624
_refine_ls_number_restraints 692
_refine_ls_restrained_S_all 1.087
_refine_ls_R_factor_all 0.0883
_refine_ls_R_factor_gt 0.0657
_refine_ls_shift/su_max 0.001
_refine_ls_shift/su_mean 0.000
_refine_ls_structure_factor_coef Fsqd
_refine_ls_weighting_details 'w=1/[\s^2^(Fo^2^)+(0.0335P)^2^+68.5813P] where P=(Fo^2^+2Fc^2^)/3'
_refine_ls_weighting_scheme calc
_refine_ls_wR_factor_gt 0.1420
_refine_ls_wR_factor_ref 0.1528
_reflns_Friedel_coverage 0.000
_reflns_number_gt 7742
_reflns_number_total 10624
_reflns_threshold_expression 'I > 2\s(I)'
_cod_data_source_file c5nj01090j2.cif
_cod_data_source_block Compound-2
_cod_depositor_comments 'Adding full bibliography for 7054981--7054983.cif.'
_cod_database_code 7054982
_shelx_shelxl_version_number 2014/7
_shelx_space_group_comment
;
The symmetry employed for this shelxl refinement is uniquely defined
by the following loop, which should always be used as a source of
symmetry information in preference to the above space-group names.
They are only intended as comments.
;
_shelx_estimated_absorpt_t_min 0.588
_shelx_estimated_absorpt_t_max 0.826

loop_
_space_group_symop_operation_xyz
'x, y, z'
'-x+1/2, -y, z+1/2'
'-x, y+1/2, -z+1/2'
'x+1/2, -y+1/2, -z'
'-x, -y, -z'
'x-1/2, y, -z-1/2'
'x, -y-1/2, z-1/2'
'-x-1/2, y-1/2, z'

loop_
_atom_site_label
_atom_site_type_symbol
_atom_site_fract_x
_atom_site_fract_y
_atom_site_fract_z
_atom_site_U_iso_or_equiv
_atom_site_adp_type
_atom_site_occupancy
_atom_site_site_symmetry_order
_atom_site_calc_flag
_atom_site_refinement_flags_posn
_atom_site_refinement_flags_adp
_atom_site_refinement_flags_occupancy
_atom_site_disorder_assembly
_atom_site_disorder_group
Mo1 Mo 1.01600(4) -0.31345(4) 0.17261(3) 0.0737(2) Uani 1 1 d . . . . .
Mo2 Mo 0.86468(4) -0.40757(3) 0.19195(2) 0.0602(2) Uani 1 1 d . . . . .
Mo3 Mo 0.94237(5) -0.40304(4) 0.09751(3) 0.0720(2) Uani 1 1 d . . . . .
Mo4 Mo 0.84645(4) -0.24469(3) 0.19093(2) 0.05938(19) Uani 1 1 d . . . . .
Mo5 Mo 0.92310(5) -0.23918(4) 0.09655(3) 0.0710(2) Uani 1 1 d . . . . .
Mo6 Mo 0.76854(4) -0.33430(4) 0.11504(2) 0.0612(2) Uani 1 1 d . . . . .
O1 O 0.8951(3) -0.3234(2) 0.14392(16) 0.0501(11) Uani 1 1 d . . . . .
O2 O 0.8421(4) -0.4681(3) 0.2270(2) 0.0868(19) Uani 1 1 d . . . . .
O3 O 0.9745(5) -0.4606(3) 0.0633(2) 0.103(2) Uani 1 1 d . . . . .
O4 O 0.8116(4) -0.1875(3) 0.2249(2) 0.0860(19) Uani 1 1 d . . . . .
O5 O 0.9421(5) -0.1794(3) 0.0614(2) 0.108(3) Uani 1 1 d . . . . .
O6 O 0.6769(4) -0.3419(3) 0.0951(2) 0.093(2) Uani 1 1 d . . . . .
O7 O 0.9709(3) -0.3832(3) 0.2065(2) 0.0754(17) Uani 1 1 d . . . . .
O8 O 1.0338(3) -0.3793(3) 0.1290(2) 0.0839(19) Uani 1 1 d . . . . .
O9 O 0.9564(3) -0.2500(3) 0.2047(2) 0.0732(16) Uani 1 1 d . . . . .
O10 O 1.0182(3) -0.2475(3) 0.1279(2) 0.0789(17) Uani 1 1 d . . . . .
O11 O 0.9090(3) -0.4546(3) 0.14524(19) 0.0669(15) Uani 1 1 d . . . . .
O12 O 0.8331(3) -0.3271(3) 0.22097(17) 0.0660(14) Uani 1 1 d . . . . .
O13 O 0.9531(4) -0.3204(3) 0.06730(19) 0.0821(18) Uani 1 1 d . . . . .
O14 O 0.8774(3) -0.1918(2) 0.14251(19) 0.0656(14) Uani 1 1 d . . . . .
O15 O 0.7698(3) -0.3995(2) 0.16010(18) 0.0613(13) Uani 1 1 d . . . . .
O16 O 0.8308(4) -0.3961(3) 0.08392(18) 0.0741(16) Uani 1 1 d . . . . .
O17 O 0.7552(3) -0.2693(3) 0.15877(19) 0.0648(14) Uani 1 1 d . . . . .
O18 O 0.8154(4) -0.2648(3) 0.08281(19) 0.0768(17) Uani 1 1 d . . . . .
N1 N 1.1090(4) -0.3062(5) 0.1938(3) 0.102(3) Uani 1 1 d D U . . .
N2 N 0.6158(5) -0.1663(4) 0.0297(2) 0.093(2) Uani 1 1 d D U . . .
N3 N 0.5706(4) 0.5082(3) 0.1991(2) 0.072(2) Uani 1 1 d . . . . .
C111 C 0.615(3) -0.1018(15) 0.0046(15) 0.128(10) Uani 0.67(3) 1 d D U P A 1
H11A H 0.5932 -0.1113 -0.0228 0.154 Uiso 0.67(3) 1 calc R U P A 1
H11B H 0.5800 -0.0708 0.0184 0.154 Uiso 0.67(3) 1 calc R U P A 1
C112 C 0.691(3) -0.0688(18) -0.0014(13) 0.177(12) Uani 0.67(3) 1 d . U P A 1
H11C H 0.7308 -0.1026 -0.0076 0.212 Uiso 0.67(3) 1 calc R U P A 1
H11D H 0.7065 -0.0480 0.0248 0.212 Uiso 0.67(3) 1 calc R U P A 1
C113 C 0.695(2) -0.0120(13) -0.0385(12) 0.181(11) Uani 0.67(3) 1 d D U P A 1
H11E H 0.7491 -0.0076 -0.0489 0.217 Uiso 0.67(3) 1 calc R U P A 1
H11F H 0.6610 -0.0240 -0.0616 0.217 Uiso 0.67(3) 1 calc R U P A 1
C114 C 0.668(3) 0.0519(15) -0.0188(12) 0.225(17) Uani 0.67(3) 1 d D U P A 1
H11G H 0.6697 0.0869 -0.0393 0.337 Uiso 0.67(3) 1 calc R U P A 1
H11H H 0.6154 0.0467 -0.0085 0.337 Uiso 0.67(3) 1 calc R U P A 1
H11I H 0.7030 0.0631 0.0041 0.337 Uiso 0.67(3) 1 calc R U P A 1
C121 C 0.6406(9) -0.1650(9) 0.0756(4) 0.078(4) Uani 0.696(16) 1 d D U P A 1
H12A H 0.6371 -0.2101 0.0864 0.093 Uiso 0.696(16) 1 calc R U P A 1
H12B H 0.6958 -0.1519 0.0769 0.093 Uiso 0.696(16) 1 calc R U P A 1
C122 C 0.5953(8) -0.1212(8) 0.1036(4) 0.078(4) Uani 0.696(16) 1 d D U P A 1
H12C H 0.5410 -0.1367 0.1050 0.093 Uiso 0.696(16) 1 calc R U P A 1
H12D H 0.5949 -0.0765 0.0921 0.093 Uiso 0.696(16) 1 calc R U P A 1
C123 C 0.6297(7) -0.1191(7) 0.1478(4) 0.075(4) Uani 0.696(16) 1 d D U P A 1
H12E H 0.5946 -0.0934 0.1656 0.089 Uiso 0.696(16) 1 calc R U P A 1
H12F H 0.6321 -0.1640 0.1588 0.089 Uiso 0.696(16) 1 calc R U P A 1
C124 C 0.7106(8) -0.0892(9) 0.1494(6) 0.093(5) Uani 0.696(16) 1 d D U P A 1
H12G H 0.7292 -0.0891 0.1778 0.140 Uiso 0.696(16) 1 calc R U P A 1
H12H H 0.7460 -0.1149 0.1324 0.140 Uiso 0.696(16) 1 calc R U P A 1
H12I H 0.7086 -0.0443 0.1392 0.140 Uiso 0.696(16) 1 calc R U P A 1
C131 C 0.5294(7) -0.1873(12) 0.0311(5) 0.111(5) Uani 0.920(16) 1 d D U P A 1
H13A H 0.5075 -0.1823 0.0032 0.133 Uiso 0.920(16) 1 calc R U P A 1
H13B H 0.5012 -0.1567 0.0493 0.133 Uiso 0.920(16) 1 calc R U P A 1
C132 C 0.5125(8) -0.2580(10) 0.0460(6) 0.136(5) Uani 0.920(16) 1 d . U P A 1
H13C H 0.5327 -0.2643 0.0741 0.164 Uiso 0.920(16) 1 calc R U P A 1
H13D H 0.5382 -0.2899 0.0277 0.164 Uiso 0.920(16) 1 calc R U P A 1
C133 C 0.4212(10) -0.2683(13) 0.0452(7) 0.170(8) Uani 0.920(16) 1 d . U P A 1
H13E H 0.3970 -0.2432 0.0678 0.204 Uiso 0.920(16) 1 calc R U P A 1
H13F H 0.3999 -0.2522 0.0189 0.204 Uiso 0.920(16) 1 calc R U P A 1
C134 C 0.4032(15) -0.3375(13) 0.0499(9) 0.239(13) Uani 0.920(16) 1 d . U P A 1
H13G H 0.3468 -0.3437 0.0494 0.359 Uiso 0.920(16) 1 calc R U P A 1
H13H H 0.4268 -0.3622 0.0274 0.359 Uiso 0.920(16) 1 calc R U P A 1
H13I H 0.4239 -0.3532 0.0761 0.359 Uiso 0.920(16) 1 calc R U P A 1
C141 C 0.6643(16) -0.220(2) 0.0082(15) 0.093(7) Uani 0.62(2) 1 d D U P A 1
H14A H 0.6528 -0.2629 0.0208 0.111 Uiso 0.62(2) 1 calc R U P A 1
H14B H 0.7203 -0.2110 0.0119 0.111 Uiso 0.62(2) 1 calc R U P A 1
C142 C 0.6450(18) -0.2226(13) -0.0387(7) 0.108(6) Uani 0.62(2) 1 d . U P A 1
H14C H 0.6637 -0.1824 -0.0523 0.130 Uiso 0.62(2) 1 calc R U P A 1
H14D H 0.5882 -0.2258 -0.0428 0.130 Uiso 0.62(2) 1 calc R U P A 1
C143 C 0.6873(17) -0.2853(12) -0.0582(8) 0.135(9) Uani 0.62(2) 1 d D U P A 1
H14E H 0.6805 -0.2855 -0.0884 0.162 Uiso 0.62(2) 1 calc R U P A 1
H14F H 0.7436 -0.2839 -0.0522 0.162 Uiso 0.62(2) 1 calc R U P A 1
C144 C 0.6514(19) -0.3475(12) -0.0396(10) 0.170(13) Uani 0.62(2) 1 d D U P A 1
H14H H 0.6768 -0.3860 -0.0514 0.255 Uiso 0.62(2) 1 calc R U P A 1
H14I H 0.6587 -0.3472 -0.0098 0.255 Uiso 0.62(2) 1 calc R U P A 1
H14G H 0.5958 -0.3488 -0.0459 0.255 Uiso 0.62(2) 1 calc R U P A 1
C211 C 0.6097(6) 0.4914(5) 0.1576(3) 0.082(3) Uani 1 1 d . U . . .
H21A H 0.6617 0.5119 0.1574 0.098 Uiso 1 1 calc R U . . .
H21B H 0.6178 0.4436 0.1567 0.098 Uiso 1 1 calc R U . . .
C212 C 0.5688(7) 0.5109(6) 0.1187(4) 0.105(3) Uani 1 1 d . U . . .
H21C H 0.5622 0.5589 0.1180 0.126 Uiso 1 1 calc R U . . .
H21D H 0.5166 0.4907 0.1179 0.126 Uiso 1 1 calc R U . . .
C213 C 0.6166(8) 0.4884(6) 0.0802(4) 0.118(4) Uani 1 1 d . U . . .
H21E H 0.6687 0.5087 0.0813 0.141 Uiso 1 1 calc R U . . .
H21F H 0.6235 0.4405 0.0814 0.141 Uiso 1 1 calc R U . . .
C214 C 0.5787(11) 0.5060(10) 0.0404(5) 0.185(8) Uani 1 1 d . U . . .
H21G H 0.6110 0.4908 0.0176 0.278 Uiso 1 1 calc R U . . .
H21H H 0.5276 0.4852 0.0389 0.278 Uiso 1 1 calc R U . . .
H21I H 0.5727 0.5534 0.0388 0.278 Uiso 1 1 calc R U . . .
C221 C 0.5778(7) 0.5841(5) 0.2069(4) 0.067(3) Uani 0.796(13) 1 d D U P B 1
H22A H 0.5763 0.5916 0.2369 0.080 Uiso 0.796(13) 1 calc R U P B 1
H22B H 0.6294 0.5985 0.1971 0.080 Uiso 0.796(13) 1 calc R U P B 1
C222 C 0.5157(7) 0.6279(5) 0.1868(4) 0.080(3) Uani 0.796(13) 1 d D U P B 1
H22C H 0.4641 0.6176 0.1984 0.096 Uiso 0.796(13) 1 calc R U P B 1
H22D H 0.5139 0.6193 0.1569 0.096 Uiso 0.796(13) 1 calc R U P B 1
C223 C 0.5352(11) 0.7019(8) 0.1945(5) 0.086(4) Uani 0.796(13) 1 d . U P B 1
H22E H 0.5439 0.7089 0.2243 0.103 Uiso 0.796(13) 1 calc R U P B 1
H22F H 0.5839 0.7132 0.1800 0.103 Uiso 0.796(13) 1 calc R U P B 1
C224 C 0.4730(10) 0.7452(7) 0.1805(5) 0.115(5) Uani 0.796(13) 1 d . U P B 1
H22G H 0.4875 0.7906 0.1858 0.172 Uiso 0.796(13) 1 calc R U P B 1
H22H H 0.4649 0.7391 0.1509 0.172 Uiso 0.796(13) 1 calc R U P B 1
H22I H 0.4250 0.7349 0.1952 0.172 Uiso 0.796(13) 1 calc R U P B 1
C225 C 0.531(3) 0.579(2) 0.2040(17) 0.070(9) Uani 0.204(13) 1 d . U P B 2
H22J H 0.4938 0.5879 0.1816 0.084 Uiso 0.204(13) 1 calc R U P B 2
H22K H 0.5041 0.5834 0.2307 0.084 Uiso 0.204(13) 1 calc R U P B 2
C226 C 0.600(3) 0.626(3) 0.2017(18) 0.085(8) Uani 0.204(13) 1 d . U P B 2
H22L H 0.6417 0.6086 0.2192 0.102 Uiso 0.204(13) 1 calc R U P B 2
H22M H 0.6189 0.6264 0.1731 0.102 Uiso 0.204(13) 1 calc R U P B 2
C227 C 0.584(4) 0.694(3) 0.2142(19) 0.090(10) Uani 0.204(13) 1 d . U P B 2
H22N H 0.6319 0.7207 0.2167 0.108 Uiso 0.204(13) 1 calc R U P B 2
H22O H 0.5517 0.6976 0.2390 0.108 Uiso 0.204(13) 1 calc R U P B 2
C228 C 0.537(5) 0.705(4) 0.171(3) 0.123(17) Uani 0.204(13) 1 d . U P B 2
H22P H 0.5180 0.7501 0.1705 0.185 Uiso 0.204(13) 1 calc R U P B 2
H22Q H 0.5721 0.6975 0.1482 0.185 Uiso 0.204(13) 1 calc R U P B 2
H22R H 0.4934 0.6749 0.1700 0.185 Uiso 0.204(13) 1 calc R U P B 2
C231 C 0.6211(5) 0.4761(5) 0.2328(3) 0.079(2) Uani 1 1 d . U . . .
H23A H 0.6288 0.4297 0.2255 0.095 Uiso 1 1 calc R U . . .
H23B H 0.6728 0.4972 0.2324 0.095 Uiso 1 1 calc R U . . .
C232 C 0.5902(6) 0.4789(6) 0.2770(3) 0.095(3) Uani 1 1 d . U . . .
H23C H 0.5357 0.4634 0.2775 0.114 Uiso 1 1 calc R U . . .
H23D H 0.5908 0.5247 0.2867 0.114 Uiso 1 1 calc R U . . .
C233 C 0.6394(8) 0.4366(7) 0.3059(4) 0.116(4) Uani 1 1 d . U . . .
H23E H 0.6383 0.3910 0.2960 0.139 Uiso 1 1 calc R U . . .
H23F H 0.6939 0.4518 0.3047 0.139 Uiso 1 1 calc R U . . .
C234 C 0.6124(8) 0.4381(8) 0.3501(4) 0.135(5) Uani 1 1 d . U . . .
H23G H 0.6462 0.4103 0.3668 0.203 Uiso 1 1 calc R U . . .
H23H H 0.6146 0.4830 0.3604 0.203 Uiso 1 1 calc R U . . .
H23I H 0.5589 0.4221 0.3517 0.203 Uiso 1 1 calc R U . . .
C241 C 0.485(4) 0.486(2) 0.205(2) 0.070(8) Uani 0.43(2) 1 d D U P B 1
H24A H 0.4637 0.5046 0.2301 0.084 Uiso 0.43(2) 1 calc R U P B 1
H24B H 0.4534 0.5024 0.1813 0.084 Uiso 0.43(2) 1 calc R U P B 1
C242 C 0.478(2) 0.410(2) 0.2063(11) 0.084(7) Uani 0.43(2) 1 d D U P B 1
H24C H 0.5000 0.3936 0.2323 0.101 Uiso 0.43(2) 1 calc R U P B 1
H24D H 0.5064 0.3902 0.1831 0.101 Uiso 0.43(2) 1 calc R U P B 1
C243 C 0.390(2) 0.393(2) 0.2036(10) 0.110(9) Uani 0.43(2) 1 d D U P B 1
H24Q H 0.3810 0.3502 0.2164 0.132 Uiso 0.43(2) 1 calc R U P B 1
H24R H 0.3598 0.4261 0.2190 0.132 Uiso 0.43(2) 1 calc R U P B 1
C244 C 0.362(2) 0.392(2) 0.1587(11) 0.164(15) Uani 0.43(2) 1 d D U P B 1
H24E H 0.3070 0.3810 0.1578 0.246 Uiso 0.43(2) 1 calc R U P B 1
H24F H 0.3707 0.4346 0.1461 0.246 Uiso 0.43(2) 1 calc R U P B 1
H24G H 0.3918 0.3588 0.1435 0.246 Uiso 0.43(2) 1 calc R U P B 1
C245 C 0.490(3) 0.4807(16) 0.1965(18) 0.082(8) Uani 0.57(2) 1 d D U P B 2
H24H H 0.4618 0.5052 0.1747 0.099 Uiso 0.57(2) 1 calc R U P B 2
H24I H 0.4632 0.4907 0.2227 0.099 Uiso 0.57(2) 1 calc R U P B 2
C246 C 0.4775(15) 0.4069(15) 0.1878(9) 0.091(6) Uani 0.57(2) 1 d D U P B 2
H24J H 0.4977 0.3976 0.1599 0.109 Uiso 0.57(2) 1 calc R U P B 2
H24K H 0.5098 0.3821 0.2074 0.109 Uiso 0.57(2) 1 calc R U P B 2
C247 C 0.3935(16) 0.3802(16) 0.1903(7) 0.104(7) Uani 0.57(2) 1 d D U P B 2
H24L H 0.3575 0.4106 0.1764 0.125 Uiso 0.57(2) 1 calc R U P B 2
H24M H 0.3905 0.3375 0.1762 0.125 Uiso 0.57(2) 1 calc R U P B 2
C248 C 0.3696(17) 0.3722(12) 0.2354(7) 0.149(11) Uani 0.57(2) 1 d D U P B 2
H24N H 0.3164 0.3552 0.2368 0.224 Uiso 0.57(2) 1 calc R U P B 2
H24O H 0.4049 0.3416 0.2490 0.224 Uiso 0.57(2) 1 calc R U P B 2
H24P H 0.3720 0.4146 0.2492 0.224 Uiso 0.57(2) 1 calc R U P B 2
C1 C 1.1852(7) -0.3028(17) 0.2154(6) 0.111(6) Uani 0.498(5) 1 d D U P C 1
H1A H 1.2000 -0.3464 0.2258 0.133 Uiso 0.498(5) 1 calc R U P C 1
H1B H 1.1819 -0.2725 0.2390 0.133 Uiso 0.498(5) 1 calc R U P C 1
C2 C 1.2464(11) -0.2781(9) 0.1840(6) 0.100(5) Uani 0.498(5) 1 d D U P C 1
H2A H 1.2334 -0.2327 0.1762 0.120 Uiso 0.498(5) 1 calc R U P C 1
H2B H 1.2979 -0.2774 0.1975 0.120 Uiso 0.498(5) 1 calc R U P C 1
C3 C 1.2523(14) -0.3193(8) 0.1448(6) 0.110(6) Uani 0.498(5) 1 d D U P C 1
H3A H 1.2904 -0.2995 0.1259 0.132 Uiso 0.498(5) 1 calc R U P C 1
H3B H 1.2013 -0.3205 0.1309 0.132 Uiso 0.498(5) 1 calc R U P C 1
I1 I 1.28834(14) -0.41787(12) 0.16036(14) 0.1578(17) Uani 0.498(5) 1 d D U P C 1
C1B C 1.1928(8) -0.3017(15) 0.2057(9) 0.140(7) Uani 0.502(5) 1 d D U P C 2
H1B1 H 1.1975 -0.3005 0.2360 0.168 Uiso 0.502(5) 1 calc R U P C 2
H1B2 H 1.2156 -0.2610 0.1946 0.168 Uiso 0.502(5) 1 calc R U P C 2
C2B C 1.2374(14) -0.3617(13) 0.1885(7) 0.146(7) Uani 0.502(5) 1 d D U P C 2
H2B1 H 1.2920 -0.3598 0.1979 0.175 Uiso 0.502(5) 1 calc R U P C 2
H2B2 H 1.2140 -0.4020 0.1997 0.175 Uiso 0.502(5) 1 calc R U P C 2
C3B C 1.2358(17) -0.3649(15) 0.1412(7) 0.165(9) Uani 0.502(5) 1 d D U P C 2
H3B1 H 1.2548 -0.3234 0.1295 0.198 Uiso 0.502(5) 1 calc R U P C 2
H3B2 H 1.1821 -0.3723 0.1315 0.198 Uiso 0.502(5) 1 calc R U P C 2
I1B I 1.30988(19) -0.4446(3) 0.12226(14) 0.231(2) Uani 0.502(5) 1 d D U P C 2
C115 C 0.623(4) -0.097(2) 0.011(3) 0.097(5) Uani 0.33(3) 1 d D U P A 2
H11J H 0.6018 -0.0985 -0.0175 0.117 Uiso 0.33(3) 1 calc R U P A 2
H11K H 0.5890 -0.0671 0.0268 0.117 Uiso 0.33(3) 1 calc R U P A 2
C116 C 0.704(4) -0.066(2) 0.0088(19) 0.107(6) Uani 0.33(3) 1 d D U P A 2
H11L H 0.7384 -0.0962 -0.0068 0.128 Uiso 0.33(3) 1 calc R U P A 2
H11M H 0.7250 -0.0638 0.0371 0.128 Uiso 0.33(3) 1 calc R U P A 2
C117 C 0.7111(19) 0.003(2) -0.0107(17) 0.114(7) Uani 0.33(3) 1 d D U P A 2
H11N H 0.7276 0.0332 0.0111 0.137 Uiso 0.33(3) 1 calc R U P A 2
H11O H 0.7533 0.0011 -0.0312 0.137 Uiso 0.33(3) 1 calc R U P A 2
C118 C 0.639(3) 0.032(3) -0.0317(17) 0.121(11) Uani 0.33(3) 1 d D U P A 2
H11P H 0.6518 0.0753 -0.0425 0.182 Uiso 0.33(3) 1 calc R U P A 2
H11Q H 0.6227 0.0036 -0.0542 0.182 Uiso 0.33(3) 1 calc R U P A 2
H11R H 0.5969 0.0358 -0.0116 0.182 Uiso 0.33(3) 1 calc R U P A 2
C125 C 0.669(2) -0.148(2) 0.0668(10) 0.095(5) Uani 0.304(16) 1 d D U P A 2
H12J H 0.6741 -0.1881 0.0839 0.114 Uiso 0.304(16) 1 calc R U P A 2
H12K H 0.7214 -0.1391 0.0556 0.114 Uiso 0.304(16) 1 calc R U P A 2
C126 C 0.649(2) -0.092(2) 0.0959(9) 0.100(6) Uani 0.304(16) 1 d D U P A 2
H12L H 0.5914 -0.0903 0.0989 0.120 Uiso 0.304(16) 1 calc R U P A 2
H12M H 0.6649 -0.0505 0.0828 0.120 Uiso 0.304(16) 1 calc R U P A 2
C127 C 0.685(2) -0.095(3) 0.1395(8) 0.097(7) Uani 0.304(16) 1 d D U P A 2
H12N H 0.7343 -0.1192 0.1372 0.116 Uiso 0.304(16) 1 calc R U P A 2
H12O H 0.6986 -0.0495 0.1473 0.116 Uiso 0.304(16) 1 calc R U P A 2
C128 C 0.639(2) -0.124(2) 0.1754(11) 0.106(10) Uani 0.304(16) 1 d D U P A 2
H12P H 0.6708 -0.1224 0.2004 0.159 Uiso 0.304(16) 1 calc R U P A 2
H12Q H 0.5911 -0.1000 0.1794 0.159 Uiso 0.304(16) 1 calc R U P A 2
H12R H 0.6270 -0.1701 0.1692 0.159 Uiso 0.304(16) 1 calc R U P A 2
C135 C 0.534(7) -0.196(13) 0.024(4) 0.095(5) Uani 0.080(16) 1 d D U P A 2
H13J H 0.4976 -0.1610 0.0146 0.114 Uiso 0.080(16) 1 calc R U P A 2
H13K H 0.5356 -0.2294 0.0020 0.114 Uiso 0.080(16) 1 calc R U P A 2
C136 C 0.502(5) -0.227(7) 0.063(4) 0.097(7) Uani 0.080(16) 1 d D U P A 2
H13L H 0.5253 -0.2037 0.0871 0.117 Uiso 0.080(16) 1 calc R U P A 2
H13M H 0.5193 -0.2726 0.0645 0.117 Uiso 0.080(16) 1 calc R U P A 2
C137 C 0.412(5) -0.225(7) 0.069(3) 0.099(9) Uani 0.080(16) 1 d D U P A 2
H13N H 0.4003 -0.2428 0.0964 0.119 Uiso 0.080(16) 1 calc R U P A 2
H13O H 0.3955 -0.1793 0.0685 0.119 Uiso 0.080(16) 1 calc R U P A 2
C138 C 0.362(6) -0.263(8) 0.038(4) 0.104(13) Uani 0.080(16) 1 d D U P A 2
H13P H 0.3067 -0.2575 0.0450 0.155 Uiso 0.080(16) 1 calc R U P A 2
H13Q H 0.3704 -0.2452 0.0101 0.155 Uiso 0.080(16) 1 calc R U P A 2
H13R H 0.3752 -0.3091 0.0382 0.155 Uiso 0.080(16) 1 calc R U P A 2
C145 C 0.672(3) -0.215(4) 0.008(2) 0.099(5) Uani 0.38(2) 1 d D U P A 2
H14J H 0.7199 -0.1907 0.0018 0.119 Uiso 0.38(2) 1 calc R U P A 2
H14K H 0.6855 -0.2487 0.0286 0.119 Uiso 0.38(2) 1 calc R U P A 2
C146 C 0.647(3) -0.2507(19) -0.0313(13) 0.106(6) Uani 0.38(2) 1 d D U P A 2
H14L H 0.6514 -0.2198 -0.0545 0.127 Uiso 0.38(2) 1 calc R U P A 2
H14M H 0.5919 -0.2630 -0.0286 0.127 Uiso 0.38(2) 1 calc R U P A 2
C147 C 0.694(3) -0.313(2) -0.0423(11) 0.113(7) Uani 0.38(2) 1 d D U P A 2
H14N H 0.7494 -0.3006 -0.0448 0.135 Uiso 0.38(2) 1 calc R U P A 2
H14O H 0.6900 -0.3437 -0.0189 0.135 Uiso 0.38(2) 1 calc R U P A 2
C148 C 0.671(2) -0.3501(18) -0.0817(11) 0.132(10) Uani 0.38(2) 1 d D U P A 2
H14P H 0.7046 -0.3881 -0.0851 0.198 Uiso 0.38(2) 1 calc R U P A 2
H14Q H 0.6168 -0.3645 -0.0795 0.198 Uiso 0.38(2) 1 calc R U P A 2
H14R H 0.6764 -0.3211 -0.1054 0.198 Uiso 0.38(2) 1 calc R U P A 2

loop_
_atom_site_aniso_label
_atom_site_aniso_U_11
_atom_site_aniso_U_22
_atom_site_aniso_U_33
_atom_site_aniso_U_23
_atom_site_aniso_U_13
_atom_site_aniso_U_12
Mo1 0.0389(3) 0.0748(5) 0.1073(7) -0.0002(5) -0.0092(4) -0.0032(3)
Mo2 0.0589(4) 0.0503(4) 0.0713(5) 0.0118(3) -0.0028(3) -0.0009(3)
Mo3 0.0719(5) 0.0601(4) 0.0840(6) -0.0087(4) 0.0226(4) 0.0026(4)
Mo4 0.0560(4) 0.0501(4) 0.0720(5) -0.0045(3) 0.0041(3) 0.0001(3)
Mo5 0.0770(5) 0.0580(4) 0.0780(5) 0.0125(4) 0.0192(4) -0.0074(4)
Mo6 0.0493(4) 0.0620(4) 0.0722(5) 0.0048(4) -0.0117(3) -0.0016(3)
O1 0.041(2) 0.045(3) 0.064(3) 0.006(2) 0.003(2) 0.001(2)
O2 0.105(5) 0.067(4) 0.089(5) 0.024(3) 0.002(4) -0.008(4)
O3 0.113(6) 0.081(4) 0.115(6) -0.024(4) 0.040(5) 0.006(4)
O4 0.092(5) 0.068(4) 0.098(5) -0.024(3) 0.015(4) 0.006(3)
O5 0.145(7) 0.081(5) 0.100(5) 0.029(4) 0.028(5) -0.016(5)
O6 0.068(4) 0.095(5) 0.117(6) 0.001(4) -0.037(4) -0.006(3)
O7 0.060(3) 0.071(4) 0.095(4) 0.012(3) -0.020(3) -0.001(3)
O8 0.044(3) 0.091(4) 0.117(5) -0.013(4) 0.014(3) 0.003(3)
O9 0.061(3) 0.067(3) 0.091(4) -0.005(3) -0.010(3) -0.008(3)
O10 0.047(3) 0.084(4) 0.106(5) 0.001(4) 0.017(3) -0.016(3)
O11 0.059(3) 0.048(3) 0.094(4) -0.002(3) -0.002(3) 0.003(2)
O12 0.072(4) 0.063(3) 0.063(3) 0.005(3) 0.008(3) -0.002(3)
O13 0.095(5) 0.085(4) 0.067(4) 0.001(3) 0.028(3) -0.008(4)
O14 0.061(3) 0.046(3) 0.089(4) 0.006(3) 0.006(3) 0.002(2)
O15 0.047(3) 0.055(3) 0.082(4) 0.005(3) 0.003(3) -0.010(2)
O16 0.089(4) 0.066(4) 0.067(4) -0.010(3) -0.002(3) -0.012(3)
O17 0.043(3) 0.059(3) 0.092(4) 0.001(3) 0.004(3) 0.008(2)
O18 0.087(4) 0.071(4) 0.072(4) 0.016(3) -0.014(3) 0.002(3)
N1 0.047(4) 0.110(6) 0.151(8) -0.004(6) -0.018(4) -0.008(4)
N2 0.088(5) 0.120(6) 0.069(5) 0.000(4) -0.017(4) 0.025(5)
N3 0.076(5) 0.056(4) 0.085(5) -0.010(4) 0.016(4) 0.003(4)
C111 0.140(19) 0.149(16) 0.09(2) 0.019(14) -0.043(15) 0.033(13)
C112 0.18(2) 0.183(19) 0.17(3) 0.031(17) -0.05(2) -0.016(17)
C113 0.21(3) 0.16(2) 0.17(3) 0.024(15) -0.05(2) -0.020(19)
C114 0.34(5) 0.158(19) 0.18(3) 0.004(19) -0.01(3) -0.05(3)
C121 0.076(9) 0.097(11) 0.061(7) 0.001(7) -0.011(7) 0.016(7)
C122 0.068(8) 0.088(9) 0.078(8) -0.006(7) -0.007(6) -0.003(7)
C123 0.090(9) 0.065(8) 0.068(7) -0.006(7) -0.001(7) 0.000(7)
C124 0.080(9) 0.087(10) 0.114(13) -0.021(10) -0.034(8) 0.021(8)
C131 0.075(7) 0.190(15) 0.068(9) 0.010(10) -0.009(6) 0.039(8)
C132 0.091(7) 0.187(13) 0.132(12) -0.002(11) 0.017(9) 0.025(9)
C133 0.100(9) 0.25(2) 0.157(15) -0.021(17) 0.027(11) -0.007(12)
C134 0.18(2) 0.27(2) 0.26(3) -0.05(3) 0.07(2) -0.064(19)
C141 0.049(9) 0.128(16) 0.100(11) -0.018(12) -0.012(9) 0.013(10)
C142 0.092(12) 0.137(14) 0.096(11) -0.011(13) -0.006(10) 0.015(14)
C143 0.116(16) 0.160(18) 0.127(18) -0.047(14) -0.008(15) 0.017(15)
C144 0.19(3) 0.137(15) 0.18(3) -0.026(19) -0.02(2) 0.030(19)
C211 0.085(6) 0.072(6) 0.088(6) -0.023(5) 0.023(5) -0.011(5)
C212 0.113(9) 0.107(8) 0.096(6) -0.024(6) 0.014(6) 0.005(7)
C213 0.154(11) 0.112(9) 0.087(6) -0.038(7) 0.019(7) -0.017(8)
C214 0.24(2) 0.223(19) 0.096(8) -0.038(12) -0.005(10) 0.023(16)
C221 0.063(7) 0.054(6) 0.084(8) -0.012(5) 0.011(6) -0.004(5)
C222 0.090(8) 0.063(6) 0.087(8) -0.009(6) 0.001(6) -0.002(5)
C223 0.111(10) 0.063(6) 0.085(10) 0.004(7) 0.027(9) -0.005(6)
C224 0.149(14) 0.072(8) 0.123(13) 0.004(8) 0.009(10) 0.015(8)
C225 0.064(18) 0.062(16) 0.08(2) -0.007(17) 0.027(19) 0.003(15)
C226 0.085(16) 0.071(14) 0.099(17) -0.005(15) 0.034(16) -0.012(13)
C227 0.10(2) 0.065(14) 0.10(2) 0.003(17) 0.028(18) -0.009(16)
C228 0.13(3) 0.10(3) 0.15(3) 0.00(3) -0.02(3) 0.00(3)
C231 0.066(5) 0.066(5) 0.105(6) -0.007(5) 0.010(5) 0.010(4)
C232 0.086(7) 0.093(7) 0.107(7) 0.011(6) 0.012(6) 0.018(6)
C233 0.114(9) 0.111(9) 0.124(8) 0.017(8) -0.010(7) 0.014(7)
C234 0.136(12) 0.156(13) 0.115(8) 0.016(9) -0.008(8) 0.003(10)
C241 0.052(12) 0.078(11) 0.08(2) -0.024(13) 0.022(13) 0.004(11)
C242 0.081(10) 0.082(11) 0.090(17) -0.037(15) 0.010(13) -0.010(10)
C243 0.099(12) 0.100(16) 0.130(18) -0.050(17) 0.036(15) -0.034(12)
C244 0.11(2) 0.19(3) 0.19(2) -0.11(3) -0.05(2) 0.02(2)
C245 0.086(14) 0.071(10) 0.09(2) -0.021(11) 0.022(15) 0.028(8)
C246 0.083(9) 0.079(9) 0.110(16) -0.028(14) 0.028(12) 0.000(8)
C247 0.084(10) 0.112(14) 0.116(16) -0.048(14) 0.009(12) 0.004(9)
C248 0.18(2) 0.106(17) 0.166(19) 0.000(17) 0.083(18) -0.031(16)
C1 0.047(9) 0.157(16) 0.129(13) -0.002(13) -0.002(8) -0.014(12)
C2 0.049(7) 0.126(10) 0.124(13) 0.014(10) 0.000(9) 0.000(9)
C3 0.080(13) 0.139(12) 0.112(12) 0.030(11) 0.003(11) -0.014(12)
I1 0.1106(16) 0.1196(18) 0.243(4) -0.0068(18) 0.0042(19) 0.0095(12)
C1B 0.062(10) 0.162(16) 0.197(16) 0.006(14) -0.041(13) -0.005(12)
C2B 0.062(10) 0.210(16) 0.166(12) 0.024(12) -0.017(12) 0.031(11)
C3B 0.105(17) 0.23(2) 0.165(13) 0.033(18) -0.025(16) 0.010(16)
I1B 0.138(2) 0.352(5) 0.204(4) -0.034(4) -0.022(2) 0.067(3)
C115 0.094(10) 0.122(9) 0.075(10) -0.002(8) -0.016(9) 0.019(8)
C116 0.105(11) 0.127(11) 0.089(12) -0.003(10) -0.015(11) 0.008(9)
C117 0.115(13) 0.128(13) 0.099(15) 0.000(12) -0.018(12) 0.007(11)
C118 0.122(19) 0.13(2) 0.11(2) -0.005(17) -0.027(17) 0.008(17)
C125 0.091(10) 0.118(10) 0.076(8) -0.002(7) -0.018(8) 0.028(9)
C126 0.096(12) 0.117(12) 0.086(10) -0.007(8) -0.019(10) 0.030(11)
C127 0.094(15) 0.112(14) 0.084(11) -0.011(11) -0.019(11) 0.034(13)
C128 0.11(2) 0.11(2) 0.096(14) -0.002(16) -0.014(16) 0.024(17)
C135 0.093(8) 0.121(11) 0.071(11) 0.000(10) -0.016(9) 0.022(9)
C136 0.096(12) 0.123(15) 0.073(14) 0.000(13) -0.013(12) 0.021(12)
C137 0.097(14) 0.125(18) 0.074(17) 0.000(17) -0.014(13) 0.019(15)
C138 0.102(19) 0.13(3) 0.08(3) 0.00(2) -0.02(2) 0.02(2)
C145 0.096(9) 0.124(10) 0.078(9) -0.002(8) -0.015(9) 0.027(9)
C146 0.105(12) 0.127(12) 0.086(11) -0.007(9) -0.014(10) 0.027(11)
C147 0.114(14) 0.128(14) 0.097(13) -0.010(11) -0.011(12) 0.027(12)
C148 0.14(2) 0.144(19) 0.113(19) -0.025(14) -0.018(17) 0.028(17)

loop_
_atom_type_symbol
_atom_type_description
_atom_type_scat_dispersion_real
_atom_type_scat_dispersion_imag
_atom_type_scat_source
C C 0.0033 0.0016 'International Tables Vol C Tables 4.2.6.8 and 6.1.1.4'
H H 0.0000 0.0000 'International Tables Vol C Tables 4.2.6.8 and 6.1.1.4'
N N 0.0061 0.0033 'International Tables Vol C Tables 4.2.6.8 and 6.1.1.4'
O O 0.0106 0.0060 'International Tables Vol C Tables 4.2.6.8 and 6.1.1.4'
Mo Mo -1.6832 0.6857 'International Tables Vol C Tables 4.2.6.8 and 6.1.1.4'
I I -0.4742 1.8119 'International Tables Vol C Tables 4.2.6.8 and 6.1.1.4'

loop_
_geom_angle_atom_site_label_1
_geom_angle_atom_site_label_2
_geom_angle_atom_site_label_3
_geom_angle
N1 Mo1 O9 102.3(4)
N1 Mo1 O7 101.6(4)
O9 Mo1 O7 88.6(3)
N1 Mo1 O8 101.5(4)
O9 Mo1 O8 156.2(2)
O7 Mo1 O8 88.2(3)
N1 Mo1 O10 102.4(4)
O9 Mo1 O10 87.1(3)
O7 Mo1 O10 156.0(2)
O8 Mo1 O10 86.3(3)
N1 Mo1 O1 179.1(4)
O9 Mo1 O1 78.5(2)
O7 Mo1 O1 78.8(2)
O8 Mo1 O1 77.8(2)
O10 Mo1 O1 77.2(2)
O2 Mo2 O15 103.0(3)
O2 Mo2 O7 103.5(3)
O15 Mo2 O7 153.5(2)
O2 Mo2 O11 104.3(3)
O15 Mo2 O11 87.4(2)
O7 Mo2 O11 87.1(3)
O2 Mo2 O12 102.8(3)
O15 Mo2 O12 87.3(2)
O7 Mo2 O12 85.9(3)
O11 Mo2 O12 152.9(2)
O2 Mo2 O1 179.5(3)
O15 Mo2 O1 76.88(19)
O7 Mo2 O1 76.6(2)
O11 Mo2 O1 76.1(2)
O12 Mo2 O1 76.7(2)
O3 Mo3 O8 104.7(3)
O3 Mo3 O11 103.8(3)
O8 Mo3 O11 87.3(3)
O3 Mo3 O13 103.7(3)
O8 Mo3 O13 88.4(3)
O11 Mo3 O13 152.3(2)
O3 Mo3 O16 102.6(3)
O8 Mo3 O16 152.7(2)
O11 Mo3 O16 86.1(2)
O13 Mo3 O16 85.3(3)
O3 Mo3 O1 178.6(3)
O8 Mo3 O1 76.6(2)
O11 Mo3 O1 76.43(19)
O13 Mo3 O1 76.0(2)
O16 Mo3 O1 76.1(2)
O4 Mo4 O9 103.2(3)
O4 Mo4 O17 103.9(3)
O9 Mo4 O17 152.9(2)
O4 Mo4 O12 103.0(3)
O9 Mo4 O12 87.2(2)
O17 Mo4 O12 87.2(2)
O4 Mo4 O14 103.4(3)
O9 Mo4 O14 87.3(2)
O17 Mo4 O14 86.0(2)
O12 Mo4 O14 153.6(2)
O4 Mo4 O1 179.7(3)
O9 Mo4 O1 76.6(2)
O17 Mo4 O1 76.32(19)
O12 Mo4 O1 77.3(2)
O14 Mo4 O1 76.35(19)
O5 Mo5 O10 104.8(4)
O5 Mo5 O14 103.5(3)
O10 Mo5 O14 88.9(3)
O5 Mo5 O18 102.6(3)
O10 Mo5 O18 152.6(2)
O14 Mo5 O18 85.8(3)
O5 Mo5 O13 103.3(3)
O10 Mo5 O13 87.7(3)
O14 Mo5 O13 152.9(2)
O18 Mo5 O13 85.0(3)
O5 Mo5 O1 178.6(3)
O10 Mo5 O1 76.3(2)
O14 Mo5 O1 77.3(2)
O18 Mo5 O1 76.3(2)
O13 Mo5 O1 75.8(2)
O6 Mo6 O18 104.1(3)
O6 Mo6 O16 104.5(3)
O18 Mo6 O16 88.1(3)
O6 Mo6 O17 103.2(3)
O18 Mo6 O17 86.7(3)
O16 Mo6 O17 152.2(2)
O6 Mo6 O15 103.3(3)
O18 Mo6 O15 152.6(2)
O16 Mo6 O15 86.6(2)
O17 Mo6 O15 85.5(2)
O6 Mo6 O1 179.1(3)
O18 Mo6 O1 76.4(2)
O16 Mo6 O1 76.3(2)
O17 Mo6 O1 75.96(19)
O15 Mo6 O1 76.22(18)
Mo1 O1 Mo5 90.94(16)
Mo1 O1 Mo3 90.53(16)
Mo5 O1 Mo3 90.95(17)
Mo1 O1 Mo4 89.86(17)
Mo5 O1 Mo4 89.85(16)
Mo3 O1 Mo4 179.1(2)
Mo1 O1 Mo6 179.1(2)
Mo5 O1 Mo6 89.86(16)
Mo3 O1 Mo6 89.86(17)
Mo4 O1 Mo6 89.74(15)
Mo1 O1 Mo2 89.79(17)
Mo5 O1 Mo2 179.0(2)
Mo3 O1 Mo2 89.74(16)
Mo4 O1 Mo2 89.46(17)
Mo6 O1 Mo2 89.41(15)
Mo2 O7 Mo1 114.8(3)
Mo3 O8 Mo1 115.1(3)
Mo4 O9 Mo1 115.0(3)
Mo5 O10 Mo1 115.5(3)
Mo2 O11 Mo3 117.7(3)
Mo4 O12 Mo2 116.5(3)
Mo3 O13 Mo5 117.2(3)
Mo5 O14 Mo4 116.5(3)
Mo2 O15 Mo6 117.5(2)
Mo6 O16 Mo3 117.8(3)
Mo4 O17 Mo6 118.0(2)
Mo6 O18 Mo5 117.5(3)
C1 N1 Mo1 174.7(11)
C1B N1 Mo1 171.7(13)
C131 N2 C141 109.4(18)
C131 N2 C121 103.9(10)
C141 N2 C121 107(2)
C145 N2 C135 105(10)
C131 N2 C111 104(2)
C141 N2 C111 112(3)
C121 N2 C111 120(2)
C145 N2 C115 111(6)
C135 N2 C115 112(10)
C145 N2 C125 98(3)
C135 N2 C125 136(6)
C115 N2 C125 93(4)
C245 N3 C231 114(2)
C245 N3 C211 106(2)
C231 N3 C211 106.3(7)
C231 N3 C241 109(3)
C211 N3 C241 117(3)
C231 N3 C221 104.9(7)
C211 N3 C221 109.0(8)
C241 N3 C221 110.3(19)
C245 N3 C225 87(2)
C231 N3 C225 123(2)
C211 N3 C225 118(2)
C112 C111 N2 117(3)
C112 C111 H11A 108.1
N2 C111 H11A 108.1
C112 C111 H11B 108.1
N2 C111 H11B 108.1
H11A C111 H11B 107.3
C111 C112 C113 117(2)
C111 C112 H11C 108.2
C113 C112 H11C 108.2
C111 C112 H11D 108.2
C113 C112 H11D 108.2
H11C C112 H11D 107.3
C114 C113 C112 106(3)
C114 C113 H11E 110.5
C112 C113 H11E 110.5
C114 C113 H11F 110.5
C112 C113 H11F 110.5
H11E C113 H11F 108.7
C113 C114 H11G 109.5
C113 C114 H11H 109.5
H11G C114 H11H 109.5
C113 C114 H11I 109.5
H11G C114 H11I 109.5
H11H C114 H11I 109.5
C122 C121 N2 116.9(11)
C122 C121 H12A 108.1
N2 C121 H12A 108.1
C122 C121 H12B 108.1
N2 C121 H12B 108.1
H12A C121 H12B 107.3
C121 C122 C123 112.5(11)
C121 C122 H12C 109.1
C123 C122 H12C 109.1
C121 C122 H12D 109.1
C123 C122 H12D 109.1
H12C C122 H12D 107.8
C124 C123 C122 113.1(13)
C124 C123 H12E 109.0
C122 C123 H12E 109.0
C124 C123 H12F 109.0
C122 C123 H12F 109.0
H12E C123 H12F 107.8
C123 C124 H12G 109.5
C123 C124 H12H 109.5
H12G C124 H12H 109.5
C123 C124 H12I 109.5
H12G C124 H12I 109.5
H12H C124 H12I 109.5
N2 C131 C132 116.6(15)
N2 C131 H13A 108.2
C132 C131 H13A 108.2
N2 C131 H13B 108.2
C132 C131 H13B 108.2
H13A C131 H13B 107.3
C131 C132 C133 107.7(14)
C131 C132 H13C 110.2
C133 C132 H13C 110.2
C131 C132 H13D 110.2
C133 C132 H13D 110.2
H13C C132 H13D 108.5
C134 C133 C132 110(2)
C134 C133 H13E 109.7
C132 C133 H13E 109.7
C134 C133 H13F 109.7
C132 C133 H13F 109.7
H13E C133 H13F 108.2
C133 C134 H13G 109.5
C133 C134 H13H 109.5
H13G C134 H13H 109.5
C133 C134 H13I 109.5
H13G C134 H13I 109.5
H13H C134 H13I 109.5
N2 C141 C142 111(3)
N2 C141 H14A 109.5
C142 C141 H14A 109.5
N2 C141 H14B 109.5
C142 C141 H14B 109.5
H14A C141 H14B 108.1
C141 C142 C143 108.4(19)
C141 C142 H14C 110.0
C143 C142 H14C 110.0
C141 C142 H14D 110.0
C143 C142 H14D 110.0
H14C C142 H14D 108.4
C144 C143 C142 109(2)
C144 C143 H14E 109.9
C142 C143 H14E 109.9
C144 C143 H14F 109.9
C142 C143 H14F 109.9
H14E C143 H14F 108.3
C143 C144 H14H 109.5
C143 C144 H14I 109.5
H14H C144 H14I 109.5
C143 C144 H14G 109.5
H14H C144 H14G 109.5
H14I C144 H14G 109.5
C212 C211 N3 118.1(8)
C212 C211 H21A 107.8
N3 C211 H21A 107.8
C212 C211 H21B 107.8
N3 C211 H21B 107.8
H21A C211 H21B 107.1
C211 C212 C213 110.4(10)
C211 C212 H21C 109.6
C213 C212 H21C 109.6
C211 C212 H21D 109.6
C213 C212 H21D 109.6
H21C C212 H21D 108.1
C214 C213 C212 113.1(13)
C214 C213 H21E 109.0
C212 C213 H21E 109.0
C214 C213 H21F 109.0
C212 C213 H21F 109.0
H21E C213 H21F 107.8
C213 C214 H21G 109.5
C213 C214 H21H 109.5
H21G C214 H21H 109.5
C213 C214 H21I 109.5
H21G C214 H21I 109.5
H21H C214 H21I 109.5
C222 C221 N3 116.7(10)
C222 C221 H22A 108.1
N3 C221 H22A 108.1
C222 C221 H22B 108.1
N3 C221 H22B 108.1
H22A C221 H22B 107.3
C221 C222 C223 110.2(11)
C221 C222 H22C 109.6
C223 C222 H22C 109.6
C221 C222 H22D 109.6
C223 C222 H22D 109.6
H22C C222 H22D 108.1
C224 C223 C222 112.2(14)
C224 C223 H22E 109.2
C222 C223 H22E 109.2
C224 C223 H22F 109.2
C222 C223 H22F 109.2
H22E C223 H22F 107.9
C223 C224 H22G 109.5
C223 C224 H22H 109.5
H22G C224 H22H 109.5
C223 C224 H22I 109.5
H22G C224 H22I 109.5
H22H C224 H22I 109.5
C226 C225 N3 104(4)
C226 C225 H22J 111.0
N3 C225 H22J 111.0
C226 C225 H22K 111.0
N3 C225 H22K 111.0
H22J C225 H22K 109.0
C227 C226 C225 116(4)
C227 C226 H22L 108.2
C225 C226 H22L 108.2
C227 C226 H22M 108.2
C225 C226 H22M 108.2
H22L C226 H22M 107.4
C226 C227 C228 89(5)
C226 C227 H22N 113.8
C228 C227 H22N 113.8
C226 C227 H22O 113.8
C228 C227 H22O 113.8
H22N C227 H22O 111.0
C227 C228 H22P 109.5
C227 C228 H22Q 109.5
H22P C228 H22Q 109.5
C227 C228 H22R 109.5
H22P C228 H22R 109.5
H22Q C228 H22R 109.5
C232 C231 N3 117.0(7)
C232 C231 H23A 108.0
N3 C231 H23A 108.0
C232 C231 H23B 108.0
N3 C231 H23B 108.0
H23A C231 H23B 107.3
C231 C232 C233 111.2(9)
C231 C232 H23C 109.4
C233 C232 H23C 109.4
C231 C232 H23D 109.4
C233 C232 H23D 109.4
H23C C232 H23D 108.0
C234 C233 C232 113.8(11)
C234 C233 H23E 108.8
C232 C233 H23E 108.8
C234 C233 H23F 108.8
C232 C233 H23F 108.8
H23E C233 H23F 107.7
C233 C234 H23G 109.5
C233 C234 H23H 109.5
H23G C234 H23H 109.5
C233 C234 H23I 109.5
H23G C234 H23I 109.5
H23H C234 H23I 109.5
C242 C241 N3 112(4)
C242 C241 H24A 109.2
N3 C241 H24A 109.2
C242 C241 H24B 109.2
N3 C241 H24B 109.2
H24A C241 H24B 107.9
C241 C242 C243 107(3)
C241 C242 H24C 110.3
C243 C242 H24C 110.3
C241 C242 H24D 110.3
C243 C242 H24D 110.3
H24C C242 H24D 108.5
C244 C243 C242 111(3)
C244 C243 H24Q 109.4
C242 C243 H24Q 109.4
C244 C243 H24R 109.4
C242 C243 H24R 109.4
H24Q C243 H24R 108.0
C243 C244 H24E 109.5
C243 C244 H24F 109.5
H24E C244 H24F 109.5
C243 C244 H24G 109.5
H24E C244 H24G 109.5
H24F C244 H24G 109.5
N3 C245 C246 120(3)
N3 C245 H24H 107.4
C246 C245 H24H 107.4
N3 C245 H24I 107.4
C246 C245 H24I 107.4
H24H C245 H24I 106.9
C247 C246 C245 117(3)
C247 C246 H24J 108.0
C245 C246 H24J 108.0
C247 C246 H24K 108.0
C245 C246 H24K 108.0
H24J C246 H24K 107.2
C248 C247 C246 110(2)
C248 C247 H24L 109.7
C246 C247 H24L 109.7
C248 C247 H24M 109.7
C246 C247 H24M 109.7
H24L C247 H24M 108.2
C247 C248 H24N 109.5
C247 C248 H24O 109.5
H24N C248 H24O 109.5
C247 C248 H24P 109.5
H24N C248 H24P 109.5
H24O C248 H24P 109.5
N1 C1 C2 107.6(14)
N1 C1 H1A 110.2
C2 C1 H1A 110.2
N1 C1 H1B 110.2
C2 C1 H1B 110.2
H1A C1 H1B 108.5
C3 C2 C1 114.4(15)
C3 C2 H2A 108.7
C1 C2 H2A 108.7
C3 C2 H2B 108.7
C1 C2 H2B 108.7
H2A C2 H2B 107.6
C2 C3 I1 109.7(10)
C2 C3 H3A 109.7
I1 C3 H3A 109.7
C2 C3 H3B 109.7
I1 C3 H3B 109.7
H3A C3 H3B 108.2
N1 C1B C2B 109.4(15)
N1 C1B H1B1 109.8
C2B C1B H1B1 109.8
N1 C1B H1B2 109.8
C2B C1B H1B2 109.8
H1B1 C1B H1B2 108.2
C3B C2B C1B 112.7(15)
C3B C2B H2B1 109.1
C1B C2B H2B1 109.1
C3B C2B H2B2 109.1
C1B C2B H2B2 109.1
H2B1 C2B H2B2 107.8
C2B C3B I1B 107.9(12)
C2B C3B H3B1 110.1
I1B C3B H3B1 110.1
C2B C3B H3B2 110.1
I1B C3B H3B2 110.1
H3B1 C3B H3B2 108.4
C116 C115 N2 117(4)
C116 C115 H11J 108.0
N2 C115 H11J 108.0
C116 C115 H11K 108.0
N2 C115 H11K 108.0
H11J C115 H11K 107.2
C115 C116 C117 117(2)
C115 C116 H11L 108.0
C117 C116 H11L 108.0
C115 C116 H11M 108.0
C117 C116 H11M 108.0
H11L C116 H11M 107.3
C118 C117 C116 119(3)
C118 C117 H11N 107.7
C116 C117 H11N 107.7
C118 C117 H11O 107.7
C116 C117 H11O 107.7
H11N C117 H11O 107.1
C117 C118 H11P 109.5
C117 C118 H11Q 109.5
H11P C118 H11Q 109.5
C117 C118 H11R 109.5
H11P C118 H11R 109.5
H11Q C118 H11R 109.5
C126 C125 N2 121(3)
C126 C125 H12J 107.0
N2 C125 H12J 107.0
C126 C125 H12K 107.0
N2 C125 H12K 107.0
H12J C125 H12K 106.8
C125 C126 C127 116(3)
C125 C126 H12L 108.2
C127 C126 H12L 108.2
C125 C126 H12M 108.2
C127 C126 H12M 108.2
H12L C126 H12M 107.4
C128 C127 C126 120(3)
C128 C127 H12N 107.2
C126 C127 H12N 107.2
C128 C127 H12O 107.2
C126 C127 H12O 107.2
H12N C127 H12O 106.9
C127 C128 H12P 109.5
C127 C128 H12Q 109.5
H12P C128 H12Q 109.5
C127 C128 H12R 109.5
H12P C128 H12R 109.5
H12Q C128 H12R 109.5
C136 C135 N2 112(8)
C136 C135 H13J 109.2
N2 C135 H13J 109.2
C136 C135 H13K 109.2
N2 C135 H13K 109.2
H13J C135 H13K 107.9
C135 C136 C137 116(3)
C135 C136 H13L 108.3
C137 C136 H13L 108.3
C135 C136 H13M 108.3
C137 C136 H13M 108.3
H13L C136 H13M 107.4
C138 C137 C136 119(3)
C138 C137 H13N 107.6
C136 C137 H13N 107.6
C138 C137 H13O 107.6
C136 C137 H13O 107.6
H13N C137 H13O 107.0
C137 C138 H13P 109.5
C137 C138 H13Q 109.5
H13P C138 H13Q 109.5
C137 C138 H13R 109.5
H13P C138 H13R 109.5
H13Q C138 H13R 109.5
C146 C145 N2 121(4)
C146 C145 H14J 107.1
N2 C145 H14J 107.1
C146 C145 H14K 107.1
N2 C145 H14K 107.1
H14J C145 H14K 106.8
C145 C146 C147 116(2)
C145 C146 H14L 108.2
C147 C146 H14L 108.2
C145 C146 H14M 108.2
C147 C146 H14M 108.2
H14L C146 H14M 107.4
C148 C147 C146 118(2)
C148 C147 H14N 107.9
C146 C147 H14N 107.9
C148 C147 H14O 107.9
C146 C147 H14O 107.9
H14N C147 H14O 107.2
C147 C148 H14P 109.5
C147 C148 H14Q 109.5
H14P C148 H14Q 109.5
C147 C148 H14R 109.5
H14P C148 H14R 109.5
H14Q C148 H14R 109.5

loop_
_geom_bond_atom_site_label_1
_geom_bond_atom_site_label_2
_geom_bond_distance
Mo1 N1 1.716(7)
Mo1 O9 1.921(6)
Mo1 O7 1.927(6)
Mo1 O8 1.945(7)
Mo1 O10 1.947(7)
Mo1 O1 2.246(5)
Mo2 O2 1.696(6)
Mo2 O15 1.905(5)
Mo2 O7 1.915(5)
Mo2 O11 1.918(6)
Mo2 O12 1.939(5)
Mo2 O1 2.341(5)
Mo3 O3 1.681(6)
Mo3 O8 1.902(6)
Mo3 O11 1.927(6)
Mo3 O13 1.928(6)
Mo3 O16 1.937(6)
Mo3 O1 2.322(5)
Mo4 O4 1.686(6)
Mo4 O9 1.910(6)
Mo4 O17 1.917(5)
Mo4 O12 1.926(5)
Mo4 O14 1.947(6)
Mo4 O1 2.329(5)
Mo5 O5 1.675(6)
Mo5 O10 1.899(6)
Mo5 O14 1.912(6)
Mo5 O18 1.940(6)
Mo5 O13 1.947(6)
Mo5 O1 2.317(5)
Mo6 O6 1.681(6)
Mo6 O18 1.906(6)
Mo6 O16 1.907(6)
Mo6 O17 1.925(6)
Mo6 O15 1.945(5)
Mo6 O1 2.338(5)
N1 C1 1.462(12)
N1 C1B 1.469(13)
N2 C131 1.520(11)
N2 C141 1.521(13)
N2 C121 1.521(11)
N2 C145 1.522(15)
N2 C135 1.523(17)
N2 C111 1.523(13)
N2 C115 1.526(15)
N2 C125 1.530(15)
N3 C245 1.48(5)
N3 C231 1.518(12)
N3 C211 1.519(11)
N3 C241 1.53(6)
N3 C221 1.550(12)
N3 C225 1.59(5)
C111 C112 1.46(4)
C111 H11A 0.9700
C111 H11B 0.9700
C112 C113 1.64(4)
C112 H11C 0.9700
C112 H11D 0.9700
C113 C114 1.501(10)
C113 H11E 0.9700
C113 H11F 0.9700
C114 H11G 0.9600
C114 H11H 0.9600
C114 H11I 0.9600
C121 C122 1.470(19)
C121 H12A 0.9700
C121 H12B 0.9700
C122 C123 1.525(9)
C122 H12C 0.9700
C122 H12D 0.9700
C123 C124 1.492(9)
C123 H12E 0.9700
C123 H12F 0.9700
C124 H12G 0.9600
C124 H12H 0.9600
C124 H12I 0.9600
C131 C132 1.52(3)
C131 H13A 0.9700
C131 H13B 0.9700
C132 C133 1.56(2)
C132 H13C 0.9700
C132 H13D 0.9700
C133 C134 1.43(3)
C133 H13E 0.9700
C133 H13F 0.9700
C134 H13G 0.9600
C134 H13H 0.9600
C134 H13I 0.9600
C141 C142 1.53(5)
C141 H14A 0.9700
C141 H14B 0.9700
C142 C143 1.58(3)
C142 H14C 0.9700
C142 H14D 0.9700
C143 C144 1.509(10)
C143 H14E 0.9700
C143 H14F 0.9700
C144 H14H 0.9600
C144 H14I 0.9600
C144 H14G 0.9600
C211 C212 1.475(15)
C211 H21A 0.9700
C211 H21B 0.9700
C212 C213 1.537(14)
C212 H21C 0.9700
C212 H21D 0.9700
C213 C214 1.465(18)
C213 H21E 0.9700
C213 H21F 0.9700
C214 H21G 0.9600
C214 H21H 0.9600
C214 H21I 0.9600
C221 C222 1.513(9)
C221 H22A 0.9700
C221 H22B 0.9700
C222 C223 1.542(19)
C222 H22C 0.9700
C222 H22D 0.9700
C223 C224 1.44(2)
C223 H22E 0.9700
C223 H22F 0.9700
C224 H22G 0.9600
C224 H22H 0.9600
C224 H22I 0.9600
C225 C226 1.49(6)
C225 H22J 0.9700
C225 H22K 0.9700
C226 C227 1.44(7)
C226 H22L 0.9700
C226 H22M 0.9700
C227 C228 1.60(9)
C227 H22N 0.9700
C227 H22O 0.9700
C228 H22P 0.9600
C228 H22Q 0.9600
C228 H22R 0.9600
C231 C232 1.505(13)
C231 H23A 0.9700
C231 H23B 0.9700
C232 C233 1.506(14)
C232 H23C 0.9700
C232 H23D 0.9700
C233 C234 1.483(16)
C233 H23E 0.9700
C233 H23F 0.9700
C234 H23G 0.9600
C234 H23H 0.9600
C234 H23I 0.9600
C241 C242 1.521(10)
C241 H24A 0.9700
C241 H24B 0.9700
C242 C243 1.522(10)
C242 H24C 0.9700
C242 H24D 0.9700
C243 C244 1.510(10)
C243 H24Q 0.9700
C243 H24R 0.9700
C244 H24E 0.9600
C244 H24F 0.9600
C244 H24G 0.9600
C245 C246 1.522(10)
C245 H24H 0.9700
C245 H24I 0.9700
C246 C247 1.520(10)
C246 H24J 0.9700
C246 H24K 0.9700
C247 C248 1.503(10)
C247 H24L 0.9700
C247 H24M 0.9700
C248 H24N 0.9600
C248 H24O 0.9600
C248 H24P 0.9600
C1 C2 1.523(8)
C1 H1A 0.9700
C1 H1B 0.9700
C2 C3 1.502(8)
C2 H2A 0.9700
C2 H2B 0.9700
C3 I1 2.130(14)
C3 H3A 0.9700
C3 H3B 0.9700
C1B C2B 1.524(8)
C1B H1B1 0.9700
C1B H1B2 0.9700
C2B C3B 1.511(8)
C2B H2B1 0.9700
C2B H2B2 0.9700
C3B I1B 2.120(16)
C3B H3B1 0.9700
C3B H3B2 0.9700
C115 C116 1.51(4)
C115 H11J 0.9700
C115 H11K 0.9700
C116 C117 1.521(9)
C116 H11L 0.9700
C116 H11M 0.9700
C117 C118 1.508(9)
C117 H11N 0.9700
C117 H11O 0.9700
C118 H11P 0.9600
C118 H11Q 0.9600
C118 H11R 0.9600
C125 C126 1.51(4)
C125 H12J 0.9700
C125 H12K 0.9700
C126 C127 1.522(9)
C126 H12L 0.9700
C126 H12M 0.9700
C127 C128 1.505(9)
C127 H12N 0.9700
C127 H12O 0.9700
C128 H12P 0.9600
C128 H12Q 0.9600
C128 H12R 0.9600
C135 C136 1.51(4)
C135 H13J 0.9700
C135 H13K 0.9700
C136 C137 1.521(9)
C136 H13L 0.9700
C136 H13M 0.9700
C137 C138 1.509(9)
C137 H13N 0.9700
C137 H13O 0.9700
C138 H13P 0.9600
C138 H13Q 0.9600
C138 H13R 0.9600
C145 C146 1.51(4)
C145 H14J 0.9700
C145 H14K 0.9700
C146 C147 1.522(9)
C146 H14L 0.9700
C146 H14M 0.9700
C147 C148 1.513(9)
C147 H14N 0.9700
C147 H14O 0.9700
C148 H14P 0.9600
C148 H14Q 0.9600
C148 H14R 0.9600
